data_4025996
loop_
_publ_author_name
'Susanne C. Martens'
'Till Riehm'
'Sonja Geib'
'Hubert Wadepohl'
'Lutz H. Gade'

_publ_section_title
;
 Substitutent Effects in the Periphery of 2,9-Bisaryl-tetraazaperopyrene
 Dyes
;
_journal_name_full 'Journal of Organic Chemistry'
_journal_page_first 609
_journal_page_last 617
_journal_paper_doi 10.1021/jo102141w
_journal_volume 76
_journal_year 2011
_chemical_formula_sum 'C34 H8 Br2 F8 N4'
_chemical_formula_weight 784.26
_space_group_IT_number 14
_symmetry_cell_setting monoclinic
_symmetry_Int_Tables_number 14
_symmetry_space_group_name_Hall '-P 2ybc'
_symmetry_space_group_name_H-M 'P 1 21/c 1'
_atom_sites_solution_hydrogens geom
_atom_sites_solution_primary heavy
_atom_sites_solution_secondary difmap
_audit_block_code ga_sh3
_audit_creation_method SHELXL-97
_cell_angle_alpha 90.00
_cell_angle_beta 93.334(9)
_cell_angle_gamma 90.00
_cell_formula_units_Z 2
_cell_length_a 3.7285(18)
_cell_length_b 30.356(15)
_cell_length_c 11.801(6)
_cell_measurement_reflns_used 6935
_cell_measurement_temperature 100(2)
_cell_measurement_theta_max 26.08
_cell_measurement_theta_min 2.65
_cell_volume 1333.4(11)
_computing_cell_refinement
;
SAINT (Bruker AXS, 1997-2008). Includes estimated systematic errors
 of the unit cell constants from Monte Carlo simulations.
;
_computing_data_collection 'SMART-5.631 (Bruker AXS, 2003)'
_computing_data_reduction 'SAINT (Bruker AXS, 1997-2008); SADABS (Bruker AXS, 2008)'
_computing_publication_material 'SHELXL-97 (Sheldrick, 1997)'
_computing_structure_refinement 'SHELXL-97 (Sheldrick, 1997)'
_computing_structure_solution 'DIRDIF (Beurskens et al., 1999-2008)'
_diffrn_ambient_environment 'perfluoro polyether oil'
_diffrn_ambient_temperature 100(2)
_diffrn_detector 'CCD plate'
_diffrn_detector_area_resol_mean 8.19
_diffrn_detector_type CCD-PXL-KAF2
_diffrn_measured_fraction_theta_full 0.999
_diffrn_measured_fraction_theta_max 0.999
_diffrn_measurement_device 'three-circle diffractometer'
_diffrn_measurement_device_type 'Bruker AXS Smart 1000'
_diffrn_measurement_method '\f- and \w-scans'
_diffrn_measurement_specimen_support 'polyimid foil'
_diffrn_radiation_monochromator graphite
_diffrn_radiation_probe x-ray
_diffrn_radiation_type MoK\a
_diffrn_radiation_wavelength 0.71073
_diffrn_reflns_av_R_equivalents 0.0681
_diffrn_reflns_av_sigmaI/netI 0.0357
_diffrn_reflns_limit_h_max 4
_diffrn_reflns_limit_h_min -4
_diffrn_reflns_limit_k_max 37
_diffrn_reflns_limit_k_min 0
_diffrn_reflns_limit_l_max 14
_diffrn_reflns_limit_l_min 0
_diffrn_reflns_number 23953
_diffrn_reflns_theta_full 26.37
_diffrn_reflns_theta_max 26.41
_diffrn_reflns_theta_min 1.85
_diffrn_source 'fine-focus sealed tube'
_exptl_absorpt_coefficient_mu 3.133
_exptl_absorpt_correction_T_max 0.4296
_exptl_absorpt_correction_T_min 0.2256
_exptl_absorpt_correction_type multi-scan
_exptl_absorpt_process_details
;
multi-scan from symmetry-related measurements (Blessing 1995)
SADABS (Sheldrick & Bruker AXS, 2004-2008)
;
_exptl_crystal_colour yellow
_exptl_crystal_density_diffrn 1.953
_exptl_crystal_description needle
_exptl_crystal_F_000 764
_exptl_crystal_size_max 0.10
_exptl_crystal_size_mid 0.01
_exptl_crystal_size_min 0.01
_refine_diff_density_max 0.757
_refine_diff_density_min -1.119
_refine_diff_density_rms 0.158
_refine_ls_abs_structure_details 'Flack H D (1983), Acta Cryst. A39, 876-881'
_refine_ls_extinction_method none
_refine_ls_goodness_of_fit_ref 1.227
_refine_ls_hydrogen_treatment constr
_refine_ls_matrix_type full
_refine_ls_number_parameters 217
_refine_ls_number_reflns 2742
_refine_ls_number_restraints 0
_refine_ls_restrained_S_all 1.227
_refine_ls_R_factor_all 0.0994
_refine_ls_R_factor_gt 0.0895
_refine_ls_shift/su_max 0.000
_refine_ls_shift/su_mean 0.000
_refine_ls_structure_factor_coef Fsqd
_refine_ls_weighting_details 'calc w=1/[\s^2^(Fo^2^)+(0.0589P)^2^+15.6305P] where P=(Fo^2^+2Fc^2^)/3'
_refine_ls_weighting_scheme calc
_refine_ls_wR_factor_gt 0.2146
_refine_ls_wR_factor_ref 0.2190
_reflns_number_gt 2387
_reflns_number_total 2742
_reflns_threshold_expression >2sigma(I)
_cod_data_source_file jo102141w_si_002.cif
_cod_data_source_block compound_7b
_cod_original_sg_symbol_H-M 'P 21/c'
_cod_database_code 4025996

loop_
_symmetry_equiv_pos_as_xyz
'x, y, z'
'-x, y+1/2, -z+1/2'
'-x, -y, -z'
'x, -y-1/2, z-1/2'

loop_
_atom_site_label
_atom_site_type_symbol
_atom_site_fract_x
_atom_site_fract_y
_atom_site_fract_z
_atom_site_U_iso_or_equiv
_atom_site_adp_type
_atom_site_occupancy
_atom_site_symmetry_multiplicity
_atom_site_calc_flag
_atom_site_refinement_flags
Br Br 0.2675(3) 0.22585(4) 0.22484(10) 0.0521(4) Uani 1 1 d .
F1 F 0.8542(13) 0.19833(14) 0.6248(4) 0.0303(10) Uani 1 1 d .
F2 F 0.6583(15) 0.25045(16) 0.4522(5) 0.0410(12) Uani 1 1 d .
F3 F 0.2041(12) 0.12716(17) 0.2451(4) 0.0309(11) Uani 1 1 d .
F4 F 0.3898(11) 0.07528(13) 0.4181(3) 0.0231(9) Uani 1 1 d .
N1 N 0.6257(15) 0.12270(19) 0.7307(5) 0.0183(12) Uani 1 1 d .
N2 N 0.8655(14) 0.06751(18) 0.6091(5) 0.0164(12) Uani 1 1 d .
C1 C 0.7024(17) 0.0970(2) 0.8215(6) 0.0163(13) Uani 1 1 d .
C2 C 0.6211(17) 0.1119(2) 0.9321(6) 0.0182(14) Uani 1 1 d .
H2 H 0.5187 0.1402 0.9415 0.022 Uiso 1 1 calc R
C3 C 0.6899(17) 0.0858(2) 1.0226(6) 0.0173(14) Uani 1 1 d .
H3 H 0.6346 0.0965 1.0952 0.021 Uiso 1 1 calc R
C4 C 0.8420(17) 0.0427(2) 1.0155(6) 0.0166(13) Uani 1 1 d .
C5 C 0.9329(16) 0.0273(2) 0.9062(6) 0.0159(13) Uani 1 1 d .
C6 C 0.8595(17) 0.0552(2) 0.8104(6) 0.0160(13) Uani 1 1 d .
C7 C 0.9405(17) 0.0419(2) 0.7001(6) 0.0152(13) Uani 1 1 d .
C8 C 1.1028(17) -0.0007(2) 0.6860(6) 0.0185(14) Uani 1 1 d .
H8 H 1.1627 -0.0102 0.6127 0.022 Uiso 1 1 calc R
C9 C 0.8302(17) 0.0271(2) 1.2231(6) 0.0181(14) Uani 1 1 d .
H9 H 0.7245 0.0551 1.2344 0.022 Uiso 1 1 calc R
C10 C 0.9118(16) 0.0146(2) 1.1107(6) 0.0159(13) Uani 1 1 d .
C21 C 0.7105(17) 0.1063(2) 0.6313(6) 0.0163(13) Uani 1 1 d .
C23 C 0.6221(18) 0.1346(2) 0.5303(6) 0.0203(14) Uani 1 1 d .
C24 C 0.6850(19) 0.1802(2) 0.5330(6) 0.0219(15) Uani 1 1 d .
C25 C 0.586(2) 0.2067(2) 0.4431(7) 0.0276(17) Uani 1 1 d .
C26 C 0.4169(19) 0.1900(3) 0.3455(7) 0.0269(17) Uani 1 1 d .
C27 C 0.3627(19) 0.1453(3) 0.3401(6) 0.0250(16) Uani 1 1 d .
C28 C 0.4615(18) 0.1182(2) 0.4295(6) 0.0197(14) Uani 1 1 d .

loop_
_atom_site_aniso_label
_atom_site_aniso_U_11
_atom_site_aniso_U_22
_atom_site_aniso_U_33
_atom_site_aniso_U_23
_atom_site_aniso_U_13
_atom_site_aniso_U_12
Br 0.0429(6) 0.0564(7) 0.0568(7) 0.0305(5) 0.0009(4) 0.0065(5)
F1 0.037(3) 0.021(2) 0.032(2) -0.0068(18) -0.002(2) -0.0085(19)
F2 0.055(3) 0.020(2) 0.048(3) 0.000(2) 0.008(3) -0.003(2)
F3 0.026(2) 0.048(3) 0.018(2) -0.0010(19) -0.0049(17) 0.002(2)
F4 0.024(2) 0.021(2) 0.024(2) -0.0045(17) -0.0010(17) -0.0058(17)
N1 0.014(3) 0.018(3) 0.022(3) -0.005(2) -0.002(2) 0.000(2)
N2 0.012(3) 0.018(3) 0.020(3) -0.004(2) 0.003(2) -0.001(2)
C1 0.012(3) 0.018(3) 0.020(3) -0.004(3) -0.001(2) -0.004(2)
C2 0.012(3) 0.020(3) 0.023(4) -0.010(3) 0.002(3) 0.005(3)
C3 0.015(3) 0.021(3) 0.017(3) -0.007(3) 0.002(3) 0.000(3)
C4 0.008(3) 0.022(3) 0.020(3) -0.005(3) 0.001(2) -0.005(2)
C5 0.009(3) 0.021(3) 0.017(3) -0.009(3) -0.003(2) -0.004(2)
C6 0.012(3) 0.016(3) 0.020(3) -0.007(3) 0.001(3) -0.004(2)
C7 0.011(3) 0.018(3) 0.017(3) -0.005(3) 0.000(2) -0.002(2)
C8 0.013(3) 0.018(3) 0.024(4) -0.006(3) 0.003(3) -0.004(3)
C9 0.015(3) 0.019(3) 0.020(3) -0.006(3) 0.001(3) -0.001(3)
C10 0.008(3) 0.018(3) 0.021(3) -0.008(3) -0.001(2) -0.004(2)
C21 0.008(3) 0.018(3) 0.023(3) -0.005(3) 0.001(2) -0.005(2)
C23 0.017(3) 0.020(3) 0.024(4) -0.004(3) 0.004(3) 0.000(3)
C24 0.023(3) 0.021(4) 0.022(4) -0.005(3) 0.007(3) 0.000(3)
C25 0.026(4) 0.019(4) 0.039(5) 0.002(3) 0.010(3) -0.004(3)
C26 0.019(3) 0.035(4) 0.028(4) 0.010(3) 0.009(3) 0.006(3)
C27 0.015(3) 0.038(4) 0.022(4) -0.005(3) -0.001(3) 0.001(3)
C28 0.014(3) 0.024(4) 0.022(4) -0.006(3) 0.007(3) 0.004(3)

loop_
_atom_type_symbol
_atom_type_description
_atom_type_scat_dispersion_real
_atom_type_scat_dispersion_imag
_atom_type_scat_source
C C 0.0033 0.0016 'International Tables Vol C Tables 4.2.6.8 and 6.1.1.4'
H H 0.0000 0.0000 'International Tables Vol C Tables 4.2.6.8 and 6.1.1.4'
Br Br -0.2901 2.4595 'International Tables Vol C Tables 4.2.6.8 and 6.1.1.4'
F F 0.0171 0.0103 'International Tables Vol C Tables 4.2.6.8 and 6.1.1.4'
N N 0.0061 0.0033 'International Tables Vol C Tables 4.2.6.8 and 6.1.1.4'

loop_
_geom_angle_atom_site_label_1
_geom_angle_atom_site_label_2
_geom_angle_atom_site_label_3
_geom_angle
_geom_angle_site_symmetry_1
C21 N1 C1 115.9(6) .
C7 N2 C21 115.0(6) .
N1 C1 C6 121.4(6) .
N1 C1 C2 119.8(6) .
C6 C1 C2 118.9(6) .
C3 C2 C1 119.8(6) .
C3 C2 H2 120.1 .
C1 C2 H2 120.1 .
C2 C3 C4 123.5(6) .
C2 C3 H3 118.3 .
C4 C3 H3 118.3 .
C10 C4 C3 123.9(6) .
C10 C4 C5 118.3(6) .
C3 C4 C5 117.8(6) .
C10 C5 C6 118.9(6) 3_757
C10 C5 C4 122.6(6) 3_757
C6 C5 C4 118.5(6) .
C1 C6 C7 117.1(6) .
C1 C6 C5 121.5(6) .
C7 C6 C5 121.3(6) .
N2 C7 C6 121.8(6) .
N2 C7 C8 119.8(6) .
C6 C7 C8 118.4(6) .
C9 C8 C7 120.0(6) 3_757
C9 C8 H8 120.0 3_757
C7 C8 H8 120.0 .
C8 C9 C10 122.7(6) 3_757
C8 C9 H9 118.6 3_757
C10 C9 H9 118.6 .
C5 C10 C4 119.1(6) 3_757
C5 C10 C9 118.6(6) 3_757
C4 C10 C9 122.4(6) .
N1 C21 N2 128.8(6) .
N1 C21 C23 116.0(6) .
N2 C21 C23 115.2(6) .
C28 C23 C24 115.8(7) .
C28 C23 C21 122.8(6) .
C24 C23 C21 121.3(6) .
F1 C24 C25 118.7(7) .
F1 C24 C23 119.6(7) .
C25 C24 C23 121.7(7) .
F2 C25 C24 118.1(7) .
F2 C25 C26 120.3(7) .
C24 C25 C26 121.6(7) .
C27 C26 C25 117.5(7) .
C27 C26 Br 120.6(6) .
C25 C26 Br 121.9(6) .
F3 C27 C26 119.8(7) .
F3 C27 C28 118.5(7) .
C26 C27 C28 121.7(7) .
F4 C28 C27 117.7(6) .
F4 C28 C23 120.5(6) .
C27 C28 C23 121.7(7) .

loop_
_geom_bond_atom_site_label_1
_geom_bond_atom_site_label_2
_geom_bond_distance
_geom_bond_site_symmetry_2
Br C26 1.852(8) .
F1 C24 1.339(9) .
F2 C25 1.359(9) .
F3 C27 1.354(8) .
F4 C28 1.336(8) .
N1 C21 1.329(9) .
N1 C1 1.344(9) .
N2 C7 1.341(9) .
N2 C21 1.345(9) .
C1 C6 1.406(9) .
C1 C2 1.430(9) .
C2 C3 1.342(10) .
C2 H2 0.9500 .
C3 C4 1.429(9) .
C3 H3 0.9500 .
C4 C10 1.422(10) .
C4 C5 1.431(9) .
C5 C10 1.417(9) 3_757
C5 C6 1.426(10) .
C6 C7 1.412(9) .
C7 C8 1.441(9) .
C8 C9 1.350(10) 3_757
C8 H8 0.9500 .
C9 C8 1.351(10) 3_757
C9 C10 1.430(9) .
C9 H9 0.9500 .
C10 C5 1.417(9) 3_757
C21 C23 1.490(10) .
C23 C28 1.392(10) .
C23 C24 1.404(10) .
C24 C25 1.364(11) .
C25 C26 1.378(12) .
C26 C27 1.371(11) .
C27 C28 1.371(11) .

loop_
_geom_torsion_atom_site_label_1
_geom_torsion_atom_site_label_2
_geom_torsion_atom_site_label_3
_geom_torsion_atom_site_label_4
_geom_torsion
_geom_torsion_site_symmetry_1
_geom_torsion_site_symmetry_4
C21 N1 C1 C6 -0.6(9) . .
C21 N1 C1 C2 179.9(6) . .
N1 C1 C2 C3 178.4(6) . .
C6 C1 C2 C3 -1.1(10) . .
C1 C2 C3 C4 -0.3(10) . .
C2 C3 C4 C10 -179.2(6) . .
C2 C3 C4 C5 1.6(10) . .
C10 C4 C5 C10 0.1(10) . 3_757
C3 C4 C5 C10 179.4(6) . 3_757
C10 C4 C5 C6 179.3(6) . .
C3 C4 C5 C6 -1.5(9) . .
N1 C1 C6 C7 1.4(9) . .
C2 C1 C6 C7 -179.1(6) . .
N1 C1 C6 C5 -178.4(6) . .
C2 C1 C6 C5 1.1(9) . .
C10 C5 C6 C1 179.4(6) 3_757 .
C4 C5 C6 C1 0.2(9) . .
C10 C5 C6 C7 -0.4(9) 3_757 .
C4 C5 C6 C7 -179.6(6) . .
C21 N2 C7 C6 0.3(9) . .
C21 N2 C7 C8 179.2(6) . .
C1 C6 C7 N2 -1.2(9) . .
C5 C6 C7 N2 178.6(6) . .
C1 C6 C7 C8 179.8(6) . .
C5 C6 C7 C8 -0.4(9) . .
N2 C7 C8 C9 -178.2(6) . 3_757
C6 C7 C8 C9 0.8(9) . 3_757
C3 C4 C10 C5 -179.3(6) . 3_757
C5 C4 C10 C5 -0.1(10) . 3_757
C3 C4 C10 C9 0.8(10) . .
C5 C4 C10 C9 180.0(6) . .
C8 C9 C10 C5 0.4(9) 3_757 3_757
C8 C9 C10 C4 -179.7(6) 3_757 .
C1 N1 C21 N2 -0.5(10) . .
C1 N1 C21 C23 179.4(6) . .
C7 N2 C21 N1 0.7(10) . .
C7 N2 C21 C23 -179.2(5) . .
N1 C21 C23 C28 -135.4(7) . .
N2 C21 C23 C28 44.5(9) . .
N1 C21 C23 C24 42.2(9) . .
N2 C21 C23 C24 -137.9(7) . .
C28 C23 C24 F1 -176.8(6) . .
C21 C23 C24 F1 5.5(10) . .
C28 C23 C24 C25 1.5(10) . .
C21 C23 C24 C25 -176.2(7) . .
F1 C24 C25 F2 -1.3(10) . .
C23 C24 C25 F2 -179.7(7) . .
F1 C24 C25 C26 178.9(7) . .
C23 C24 C25 C26 0.6(11) . .
F2 C25 C26 C27 177.9(7) . .
C24 C25 C26 C27 -2.4(11) . .
F2 C25 C26 Br -1.9(10) . .
C24 C25 C26 Br 177.8(6) . .
C25 C26 C27 F3 -178.7(6) . .
Br C26 C27 F3 1.1(10) . .
C25 C26 C27 C28 2.1(11) . .
Br C26 C27 C28 -178.1(5) . .
F3 C27 C28 F4 -1.0(9) . .
C26 C27 C28 F4 178.2(6) . .
F3 C27 C28 C23 -179.3(6) . .
C26 C27 C28 C23 0.0(11) . .
C24 C23 C28 F4 -180.0(6) . .
C21 C23 C28 F4 -2.3(10) . .
C24 C23 C28 C27 -1.8(10) . .
C21 C23 C28 C27 175.9(6) . .
